data_7003249
loop_
_publ_author_name
'Liu, Li'
'Zhang, Li-rong'
'Wang, Xiao-feng'
'Li, Guang-hua'
'Liu, Yun-ling'
'Pang, Wen-qin'

_publ_section_title
;
 Syntheses and structures of two chiral zincophosphite compounds:
 [Zn(C8H8N2)(HPO3)] and (C6H13N2)[Zn3(C6H12N2)(HPO3)3(H2PO3)]
;
_journal_issue 15
_journal_name_full 'Dalton Transactions'
_journal_page_first 2009
_journal_page_last 2014
_journal_paper_doi 10.1039/b714778c
_journal_year 2008
_chemical_absolute_configuration unk
_chemical_formula_moiety 'C12 H30 N4 O12 P4 Zn3'
_chemical_formula_sum 'C12 H30 N4 O12 P4 Zn3'
_chemical_formula_weight 742.39
_chemical_melting_point ?
_chemical_name_systematic
;
?
;
_space_group_IT_number 19
_symmetry_cell_setting orthorhombic
_symmetry_space_group_name_Hall 'P 2ac 2ab'
_symmetry_space_group_name_H-M 'P 21 21 21'
_atom_sites_solution_hydrogens geom
_atom_sites_solution_primary direct
_atom_sites_solution_secondary difmap
_audit_creation_method SHELXL-97
_cell_angle_alpha 90.00
_cell_angle_beta 90.00
_cell_angle_gamma 90.00
_cell_formula_units_Z 4
_cell_length_a 9.985(2)
_cell_length_b 13.573(3)
_cell_length_c 18.444(4)
_cell_measurement_reflns_used 5699
_cell_measurement_temperature 293(2)
_cell_measurement_theta_max 27.47
_cell_measurement_theta_min 3.00
_cell_volume 2499.6(9)
_computing_cell_refinement Process-auto
_computing_data_collection Process-auto
_computing_data_reduction Process-auto
_computing_structure_refinement 'SHELXL-97 (Sheldrick, 1997)'
_computing_structure_solution 'SHELXS-97 (Sheldrick, 1990)'
_diffrn_ambient_temperature 293(2)
_diffrn_detector_area_resol_mean 10.0
_diffrn_measured_fraction_theta_full 0.996
_diffrn_measured_fraction_theta_max 0.996
_diffrn_measurement_device_type 'Rigaku RAXIS-RAPID'
_diffrn_measurement_method omega-scan
_diffrn_radiation_monochromator graphite
_diffrn_radiation_source 'fine-focus sealed tube'
_diffrn_radiation_type MoK\a
_diffrn_radiation_wavelength 0.71073
_diffrn_reflns_av_R_equivalents 0.0453
_diffrn_reflns_av_sigmaI/netI 0.0368
_diffrn_reflns_limit_h_max 12
_diffrn_reflns_limit_h_min -12
_diffrn_reflns_limit_k_max 17
_diffrn_reflns_limit_k_min -17
_diffrn_reflns_limit_l_max 23
_diffrn_reflns_limit_l_min -23
_diffrn_reflns_number 24464
_diffrn_reflns_theta_full 27.47
_diffrn_reflns_theta_max 27.47
_diffrn_reflns_theta_min 3.00
_diffrn_standards_decay_% 0
_diffrn_standards_interval_count 0
_diffrn_standards_interval_time 0
_diffrn_standards_number 0
_exptl_absorpt_coefficient_mu 3.175
_exptl_absorpt_correction_T_max 0.7059
_exptl_absorpt_correction_T_min 0.5731
_exptl_absorpt_correction_type empirical
_exptl_absorpt_process_details Process-auto
_exptl_crystal_colour colourless
_exptl_crystal_density_diffrn 1.973
_exptl_crystal_density_meas ?
_exptl_crystal_density_method 'not measured'
_exptl_crystal_description block
_exptl_crystal_F_000 1504
_exptl_crystal_size_max 0.19
_exptl_crystal_size_mid 0.15
_exptl_crystal_size_min 0.11
_refine_diff_density_max 1.559
_refine_diff_density_min -0.891
_refine_diff_density_rms 0.116
_refine_ls_abs_structure_details 'Flack H D (1983), Acta Cryst. A39, 876-881'
_refine_ls_abs_structure_Flack 0.00
_refine_ls_extinction_method none
_refine_ls_goodness_of_fit_ref 1.056
_refine_ls_hydrogen_treatment mixed
_refine_ls_matrix_type full
_refine_ls_number_parameters 313
_refine_ls_number_reflns 5699
_refine_ls_number_restraints 34
_refine_ls_restrained_S_all 1.055
_refine_ls_R_factor_all 0.0638
_refine_ls_R_factor_gt 0.0526
_refine_ls_shift/su_max 0.000
_refine_ls_shift/su_mean 0.000
_refine_ls_structure_factor_coef Fsqd
_refine_ls_weighting_details 'calc w=1/[\s^2^(Fo^2^)+(0.0745P)^2^+4.5694P] where P=(Fo^2^+2Fc^2^)/3'
_refine_ls_weighting_scheme calc
_refine_ls_wR_factor_gt 0.1343
_refine_ls_wR_factor_ref 0.1402
_reflns_number_gt 4819
_reflns_number_total 5699
_reflns_threshold_expression >2sigma(I)
_cod_data_source_file b714778c.txt
_cod_data_source_block 2
_cod_depositor_comments
;
The following automatic conversions were performed:
'_symmetry_cell_setting' value 'Orthorhombic' changed to 'orthorhombic'
according to '/home/saulius/struct/CIF-dictionaries/cif_core.dic'
dictionary named 'cif_core.dic' version 2.4.1 from 2010-06-29.

Automatic conversion script
Id: cif_fix_enum 1527 2010-12-29 10:47:43Z saulius 

The following automatic conversions were performed:

'_chemical_melting_point' value 'not measured' was changed to '?' -
the value is undefined or not given.

Automatic conversion script
Id: cif_fix_values 1646 2011-03-28 12:23:43Z adriana 

The following automatic conversions were performed:

'_exptl_crystal_density_meas' value 'none' was changed to '?' - the
value is perceived as not measured.

Automatic conversion script
Id: cif_fix_values 3008 2015-01-20 13:52:24Z robertas 
;
_cod_original_cell_volume 2499.8(9)
_cod_original_sg_symbol_Hall P2ac2ab
_cod_original_sg_symbol_H-M P2(1)2(1)2(1)
_cod_database_code 7003249

loop_
_symmetry_equiv_pos_as_xyz
'x, y, z'
'-x+1/2, -y, z+1/2'
'-x, y+1/2, -z+1/2'
'x+1/2, -y+1/2, -z'

loop_
_atom_site_label
_atom_site_type_symbol
_atom_site_fract_x
_atom_site_fract_y
_atom_site_fract_z
_atom_site_U_iso_or_equiv
_atom_site_adp_type
_atom_site_occupancy
_atom_site_symmetry_multiplicity
_atom_site_calc_flag
_atom_site_refinement_flags
_atom_site_disorder_assembly
_atom_site_disorder_group
Zn1 Zn 0.83356(8) 0.41811(6) 0.22618(4) 0.03812(19) Uani 1 1 d . . .
Zn2 Zn 0.67107(8) 0.14032(6) 0.31122(4) 0.03889(19) Uani 1 1 d . . .
Zn3 Zn 0.69176(9) 0.37721(5) 0.54608(4) 0.0408(2) Uani 1 1 d . . .
P1 P 0.6835(2) 0.36368(13) 0.36819(8) 0.0411(4) Uani 1 1 d D . .
H1 H 0.583(7) 0.408(7) 0.336(5) 0.080 Uiso 1 1 d D . .
P2 P 0.7680(2) 0.21058(14) 0.15344(10) 0.0421(4) Uani 1 1 d D . .
H2 H 0.673(7) 0.239(7) 0.107(4) 0.080 Uiso 1 1 d D . .
P3 P 0.59190(19) 0.52201(16) 0.14218(11) 0.0489(5) Uani 1 1 d D . .
H3 H 0.551(9) 0.434(3) 0.124(5) 0.080 Uiso 1 1 d D . .
P4 P 0.95420(18) 0.06397(14) 0.34046(9) 0.0406(4) Uani 1 1 d D . .
H4 H 0.984(9) 0.138(5) 0.297(4) 0.080 Uiso 1 1 d D . .
O1 O 0.8039(6) 0.4005(6) 0.3298(3) 0.078(2) Uani 1 1 d . . .
O2 O 0.8551(8) 0.2922(5) 0.1849(5) 0.096(3) Uani 1 1 d . . .
O3 O 0.7014(8) 0.5089(7) 0.2006(4) 0.107(3) Uani 1 1 d . . .
O4 O 1.0020(6) 0.4834(6) 0.2095(3) 0.077(2) Uani 1 1 d . . .
O5 O 0.6437(8) 0.2593(6) 0.3632(4) 0.0805(11) Uani 1 1 d U . .
O6 O 0.6924(7) 0.1516(6) 0.2079(4) 0.0805(11) Uani 1 1 d . . .
O7 O 0.8061(7) 0.0562(6) 0.3540(4) 0.0805(11) Uani 1 1 d . . .
O8 O 0.4946(15) 0.1145(12) 0.3391(8) 0.0805(11) Uani 0.50 1 d PU . .
O8' O 0.5205(15) 0.0435(12) 0.3105(8) 0.0805(11) Uani 0.50 1 d PU . .
O9 O 0.6732(9) 0.3981(5) 0.4435(3) 0.085(2) Uani 1 1 d . . .
O10 O 0.8594(7) 0.4295(7) 0.5762(4) 0.098(3) Uani 1 1 d . . .
O11 O 0.5341(6) 0.4284(5) 0.5902(3) 0.0592(15) Uani 1 1 d . . .
O12 O 0.8567(5) 0.1459(4) 0.1067(3) 0.0536(14) Uani 1 1 d . . .
H12 H 0.8500 0.0885 0.1200 0.080 Uiso 1 1 calc . . .
N1 N 0.7005(5) 0.2240(4) 0.5690(3) 0.0321(11) Uani 1 1 d . . .
N2 N 0.6993(5) 0.0406(4) 0.5947(3) 0.0383(12) Uani 1 1 d . . .
N3 N 0.6324(7) -0.2644(6) 0.4079(4) 0.063(2) Uani 1 1 d . . .
N4 N 0.8764(6) -0.3025(5) 0.3971(3) 0.0450(14) Uani 1 1 d . . .
H4C H 0.9653 -0.3164 0.3937 0.080 Uiso 1 1 calc . . .
C1 C 0.5719(7) 0.1800(5) 0.5431(5) 0.0479(18) Uani 1 1 d . . .
H1A H 0.5651 0.1867 0.4908 0.080 Uiso 1 1 calc . . .
H1B H 0.4968 0.2141 0.5650 0.080 Uiso 1 1 calc . . .
C2 C 0.5690(8) 0.0701(6) 0.5642(6) 0.063(2) Uani 1 1 d . . .
H2A H 0.4989 0.0589 0.5997 0.080 Uiso 1 1 calc . . .
H2B H 0.5493 0.0304 0.5218 0.080 Uiso 1 1 calc . . .
C3 C 0.8133(7) 0.1752(5) 0.5316(4) 0.0417(15) Uani 1 1 d . . .
H3A H 0.8970 0.2008 0.5504 0.080 Uiso 1 1 calc . . .
H3B H 0.8093 0.1904 0.4802 0.080 Uiso 1 1 calc . . .
C4 C 0.8100(7) 0.0637(5) 0.5417(5) 0.0496(17) Uani 1 1 d . . .
H4A H 0.7930 0.0314 0.4957 0.080 Uiso 1 1 calc . . .
H4B H 0.8952 0.0406 0.5603 0.080 Uiso 1 1 calc . . .
C5 C 0.7169(10) 0.2062(6) 0.6478(4) 0.057(2) Uani 1 1 d . . .
H5A H 0.6417 0.2340 0.6740 0.080 Uiso 1 1 calc . . .
H5B H 0.7981 0.2377 0.6650 0.080 Uiso 1 1 calc . . .
C6 C 0.7247(11) 0.0936(7) 0.6618(4) 0.064(2) Uani 1 1 d . . .
H6A H 0.8127 0.0766 0.6802 0.080 Uiso 1 1 calc . . .
H6B H 0.6588 0.0750 0.6979 0.080 Uiso 1 1 calc . . .
C7 C 0.6682(10) -0.3436(7) 0.4583(6) 0.072(2) Uani 1 1 d . . .
H7A H 0.6137 -0.4012 0.4482 0.080 Uiso 1 1 calc . . .
H7B H 0.6499 -0.3226 0.5075 0.080 Uiso 1 1 calc . . .
C8 C 0.8139(10) -0.3702(7) 0.4512(7) 0.079(3) Uani 1 1 d . . .
H8A H 0.8583 -0.3634 0.4978 0.080 Uiso 1 1 calc . . .
H8B H 0.8229 -0.4380 0.4353 0.080 Uiso 1 1 calc . . .
C9 C 0.7097(9) -0.1776(6) 0.4226(6) 0.065(2) Uani 1 1 d . . .
H9A H 0.6821 -0.1502 0.4689 0.080 Uiso 1 1 calc . . .
H9B H 0.6916 -0.1287 0.3855 0.080 Uiso 1 1 calc . . .
C10 C 0.8595(9) -0.1986(7) 0.4247(6) 0.066(2) Uani 1 1 d . . .
H10A H 0.9076 -0.1525 0.3941 0.080 Uiso 1 1 calc . . .
H10B H 0.8933 -0.1930 0.4738 0.080 Uiso 1 1 calc . . .
C11 C 0.6667(15) -0.2936(11) 0.3323(8) 0.106(4) Uani 1 1 d U . .
H11A H 0.6426 -0.2410 0.2992 0.080 Uiso 1 1 calc . . .
H11B H 0.6163 -0.3519 0.3189 0.080 Uiso 1 1 calc . . .
C12 C 0.8155(14) -0.3146(10) 0.3265(7) 0.096(3) Uani 1 1 d U . .
H12A H 0.8295 -0.3814 0.3093 0.080 Uiso 1 1 calc . . .
H12B H 0.8563 -0.2696 0.2921 0.080 Uiso 1 1 calc . . .

loop_
_atom_site_aniso_label
_atom_site_aniso_U_11
_atom_site_aniso_U_22
_atom_site_aniso_U_33
_atom_site_aniso_U_23
_atom_site_aniso_U_13
_atom_site_aniso_U_12
Zn1 0.0492(4) 0.0380(4) 0.0271(3) 0.0032(3) 0.0065(3) -0.0041(4)
Zn2 0.0345(4) 0.0465(4) 0.0357(4) -0.0025(3) 0.0088(3) -0.0045(3)
Zn3 0.0616(5) 0.0328(4) 0.0279(3) -0.0016(3) 0.0124(3) -0.0079(4)
P1 0.0591(11) 0.0374(9) 0.0267(7) 0.0014(6) 0.0129(7) -0.0005(9)
P2 0.0530(10) 0.0382(9) 0.0351(8) -0.0032(7) 0.0078(8) 0.0028(8)
P3 0.0400(9) 0.0513(11) 0.0553(12) -0.0031(9) 0.0069(9) 0.0092(9)
P4 0.0419(9) 0.0474(10) 0.0324(8) -0.0061(7) 0.0016(7) 0.0103(8)
O1 0.070(4) 0.136(6) 0.028(2) 0.015(3) 0.008(2) -0.042(4)
O2 0.103(5) 0.061(4) 0.126(6) -0.055(4) 0.046(5) -0.029(4)
O3 0.106(6) 0.146(8) 0.068(5) 0.033(5) -0.002(4) 0.051(6)
O4 0.066(4) 0.101(5) 0.064(4) 0.045(4) -0.019(3) -0.033(4)
O5 0.0809(12) 0.0804(12) 0.0800(12) -0.0001(6) 0.0021(6) -0.0008(6)
O6 0.0809(12) 0.0804(12) 0.0800(12) -0.0001(6) 0.0021(6) -0.0008(6)
O7 0.0809(12) 0.0804(12) 0.0800(12) -0.0001(6) 0.0021(6) -0.0008(6)
O8 0.0809(12) 0.0804(12) 0.0800(12) -0.0001(6) 0.0021(6) -0.0008(6)
O8' 0.0809(12) 0.0804(12) 0.0800(12) -0.0001(6) 0.0021(6) -0.0008(6)
O9 0.168(7) 0.058(4) 0.027(2) -0.005(2) 0.022(4) -0.017(4)
O10 0.082(5) 0.141(7) 0.072(4) -0.046(5) 0.033(4) -0.053(5)
O11 0.065(3) 0.071(4) 0.041(3) -0.017(3) 0.004(3) 0.012(3)
O12 0.059(3) 0.036(3) 0.065(3) -0.012(2) 0.017(3) -0.007(2)
N1 0.034(3) 0.034(3) 0.029(2) 0.001(2) 0.007(2) -0.008(2)
N2 0.036(3) 0.034(3) 0.044(3) 0.008(2) 0.005(2) -0.002(2)
N3 0.049(4) 0.077(5) 0.062(4) -0.013(4) 0.006(3) 0.019(4)
N4 0.040(3) 0.051(4) 0.044(3) -0.002(3) 0.008(3) 0.011(3)
C1 0.033(3) 0.034(4) 0.077(5) 0.012(4) -0.005(4) -0.003(3)
C2 0.043(4) 0.048(5) 0.096(7) 0.019(5) -0.015(4) -0.005(3)
C3 0.045(4) 0.040(3) 0.041(3) 0.007(3) 0.008(3) -0.001(3)
C4 0.047(4) 0.037(4) 0.065(4) 0.001(3) 0.017(4) 0.006(3)
C5 0.100(6) 0.046(4) 0.027(3) 0.006(3) 0.009(4) -0.009(4)
C6 0.102(7) 0.056(5) 0.035(3) 0.020(3) 0.001(4) 0.002(5)
C7 0.063(5) 0.065(5) 0.088(6) -0.004(5) 0.023(6) 0.000(5)
C8 0.073(6) 0.055(5) 0.110(8) 0.016(5) 0.027(6) 0.009(5)
C9 0.065(5) 0.043(5) 0.088(6) 0.003(4) 0.012(5) 0.017(4)
C10 0.068(5) 0.045(5) 0.084(6) 0.006(4) 0.012(5) -0.009(4)
C11 0.106(4) 0.107(4) 0.105(4) -0.0005(10) -0.0003(10) 0.0001(10)
C12 0.096(4) 0.097(4) 0.095(4) -0.0012(10) 0.0000(10) 0.0006(10)

loop_
_atom_type_symbol
_atom_type_description
_atom_type_scat_dispersion_real
_atom_type_scat_dispersion_imag
_atom_type_scat_source
C C 0.0033 0.0016 'International Tables Vol C Tables 4.2.6.8 and 6.1.1.4'
H H 0.0000 0.0000 'International Tables Vol C Tables 4.2.6.8 and 6.1.1.4'
N N 0.0061 0.0033 'International Tables Vol C Tables 4.2.6.8 and 6.1.1.4'
O O 0.0106 0.0060 'International Tables Vol C Tables 4.2.6.8 and 6.1.1.4'
P P 0.1023 0.0942 'International Tables Vol C Tables 4.2.6.8 and 6.1.1.4'
Zn Zn 0.2839 1.4301 'International Tables Vol C Tables 4.2.6.8 and 6.1.1.4'

loop_
_geom_angle_atom_site_label_1
_geom_angle_atom_site_label_2
_geom_angle_atom_site_label_3
_geom_angle
_geom_angle_site_symmetry_1
_geom_angle_site_symmetry_3
_geom_angle_publ_flag
O3 Zn1 O2 125.3(4) . . ?
O3 Zn1 O4 105.9(4) . . ?
O2 Zn1 O4 104.7(3) . . ?
O3 Zn1 O1 102.8(3) . . ?
O2 Zn1 O1 107.6(4) . . ?
O4 Zn1 O1 110.2(3) . . ?
O8 Zn2 O5 83.4(5) . . ?
O8 Zn2 O6 113.1(5) . . ?
O5 Zn2 O6 116.6(3) . . ?
O8 Zn2 O7 115.8(5) . . ?
O5 Zn2 O7 113.4(3) . . ?
O6 Zn2 O7 111.9(3) . . ?
O8 Zn2 O8' 33.8(6) . . ?
O5 Zn2 O8' 117.1(5) . . ?
O6 Zn2 O8' 97.4(5) . . ?
O7 Zn2 O8' 98.0(5) . . ?
O10 Zn3 O11 117.8(3) . . ?
O10 Zn3 O9 108.5(3) . . ?
O11 Zn3 O9 106.7(3) . . ?
O10 Zn3 N1 105.8(3) . . ?
O11 Zn3 N1 107.9(2) . . ?
O9 Zn3 N1 110.1(2) . . ?
O9 P1 O5 110.3(4) . . ?
O9 P1 O1 113.7(4) . . ?
O5 P1 O1 120.8(5) . . ?
O9 P1 H1 103(4) . . ?
O5 P1 H1 102(4) . . ?
O1 P1 H1 105(4) . . ?
O6 P2 O12 111.6(4) . . ?
O6 P2 O2 115.0(5) . . ?
O12 P2 O2 107.7(4) . . ?
O6 P2 H2 103(4) . . ?
O12 P2 H2 102(4) . . ?
O2 P2 H2 116(4) . . ?
O8' P3 O10 131.7(7) 3_655 2_664 ?
O8' P3 O3 98.7(7) 3_655 . ?
O10 P3 O3 113.3(4) 2_664 . ?
O8' P3 O8 43.8(7) 3_655 3_655 ?
O10 P3 O8 90.4(7) 2_664 3_655 ?
O3 P3 O8 109.3(7) . 3_655 ?
O8' P3 H3 96(4) 3_655 . ?
O10 P3 H3 108(4) 2_664 . ?
O3 P3 H3 107(4) . . ?
O8 P3 H3 128(4) 3_655 . ?
O4 P4 O7 109.8(4) 3_745 . ?
O4 P4 O11 114.6(3) 3_745 4_556 ?
O7 P4 O11 112.6(4) . 4_556 ?
O4 P4 H4 97(4) 3_745 . ?
O7 P4 H4 112(4) . . ?
O11 P4 H4 110(4) 4_556 . ?
P1 O1 Zn1 129.3(4) . . ?
P2 O2 Zn1 138.5(5) . . ?
P3 O3 Zn1 138.9(6) . . ?
P4 O4 Zn1 133.7(4) 3_755 . ?
P1 O5 Zn2 144.2(5) . . ?
P2 O6 Zn2 140.1(5) . . ?
P4 O7 Zn2 125.2(4) . . ?
O8' O8 P3 62.8(11) . 3_645 ?
O8' O8 Zn2 79.4(12) . . ?
P3 O8 Zn2 137.1(10) 3_645 . ?
O8 O8' P3 73.4(11) . 3_645 ?
O8 O8' Zn2 66.9(11) . . ?
P3 O8' Zn2 135.3(10) 3_645 . ?
P1 O9 Zn3 151.3(5) . . ?
P3 O10 Zn3 134.6(4) 2_665 . ?
P4 O11 Zn3 145.5(4) 4_456 . ?
P2 O12 H12 109.5 . . ?
C3 N1 C5 107.5(6) . . ?
C3 N1 C1 109.1(5) . . ?
C5 N1 C1 110.1(6) . . ?
C3 N1 Zn3 112.2(4) . . ?
C5 N1 Zn3 111.0(4) . . ?
C1 N1 Zn3 107.0(4) . . ?
C6 N2 C2 110.1(7) . . ?
C6 N2 C4 108.8(6) . . ?
C2 N2 C4 110.0(6) . . ?
C9 N3 C7 110.6(8) . . ?
C9 N3 C11 105.8(9) . . ?
C7 N3 C11 110.0(8) . . ?
C12 N4 C8 110.9(8) . . ?
C12 N4 C10 111.3(8) . . ?
C8 N4 C10 107.6(6) . . ?
C12 N4 H4C 109.0 . . ?
C8 N4 H4C 109.0 . . ?
C10 N4 H4C 109.0 . . ?
N1 C1 C2 108.8(6) . . ?
N1 C1 H1A 109.9 . . ?
C2 C1 H1A 109.9 . . ?
N1 C1 H1B 109.9 . . ?
C2 C1 H1B 109.9 . . ?
H1A C1 H1B 108.3 . . ?
N2 C2 C1 110.0(6) . . ?
N2 C2 H2A 109.7 . . ?
C1 C2 H2A 109.7 . . ?
N2 C2 H2B 109.7 . . ?
C1 C2 H2B 109.7 . . ?
H2A C2 H2B 108.2 . . ?
N1 C3 C4 111.8(5) . . ?
N1 C3 H3A 109.3 . . ?
C4 C3 H3A 109.3 . . ?
N1 C3 H3B 109.3 . . ?
C4 C3 H3B 109.3 . . ?
H3A C3 H3B 107.9 . . ?
N2 C4 C3 107.5(6) . . ?
N2 C4 H4A 110.2 . . ?
C3 C4 H4A 110.2 . . ?
N2 C4 H4B 110.2 . . ?
C3 C4 H4B 110.2 . . ?
H4A C4 H4B 108.5 . . ?
N1 C5 C6 109.2(6) . . ?
N1 C5 H5A 109.8 . . ?
C6 C5 H5A 109.8 . . ?
N1 C5 H5B 109.8 . . ?
C6 C5 H5B 109.8 . . ?
H5A C5 H5B 108.3 . . ?
N2 C6 C5 109.8(6) . . ?
N2 C6 H6A 109.7 . . ?
C5 C6 H6A 109.7 . . ?
N2 C6 H6B 109.7 . . ?
C5 C6 H6B 109.7 . . ?
H6A C6 H6B 108.2 . . ?
N3 C7 C8 110.9(8) . . ?
N3 C7 H7A 109.5 . . ?
C8 C7 H7A 109.5 . . ?
N3 C7 H7B 109.5 . . ?
C8 C7 H7B 109.5 . . ?
H7A C7 H7B 108.0 . . ?
N4 C8 C7 108.3(8) . . ?
N4 C8 H8A 110.0 . . ?
C7 C8 H8A 110.0 . . ?
N4 C8 H8B 110.0 . . ?
C7 C8 H8B 110.0 . . ?
H8A C8 H8B 108.4 . . ?
N3 C9 C10 112.2(7) . . ?
N3 C9 H9A 109.2 . . ?
C10 C9 H9A 109.2 . . ?
N3 C9 H9B 109.2 . . ?
C10 C9 H9B 109.2 . . ?
H9A C9 H9B 107.9 . . ?
N4 C10 C9 106.1(7) . . ?
N4 C10 H10A 110.5 . . ?
C9 C10 H10A 110.5 . . ?
N4 C10 H10B 110.5 . . ?
C9 C10 H10B 110.5 . . ?
H10A C10 H10B 108.7 . . ?
N3 C11 C12 110.0(11) . . ?
N3 C11 H11A 109.7 . . ?
C12 C11 H11A 109.7 . . ?
N3 C11 H11B 109.7 . . ?
C12 C11 H11B 109.7 . . ?
H11A C11 H11B 108.2 . . ?
N4 C12 C11 109.1(11) . . ?
N4 C12 H12A 109.9 . . ?
C11 C12 H12A 109.9 . . ?
N4 C12 H12B 109.9 . . ?
C11 C12 H12B 109.9 . . ?
H12A C12 H12B 108.3 . . ?

loop_
_geom_bond_atom_site_label_1
_geom_bond_atom_site_label_2
_geom_bond_distance
_geom_bond_site_symmetry_2
_geom_bond_publ_flag
Zn1 O3 1.866(7) . ?
Zn1 O2 1.884(6) . ?
Zn1 O4 1.926(6) . ?
Zn1 O1 1.948(5) . ?
Zn2 O8 1.868(15) . ?
Zn2 O5 1.898(7) . ?
Zn2 O6 1.923(7) . ?
Zn2 O7 1.934(7) . ?
Zn2 O8' 1.997(15) . ?
Zn3 O10 1.901(7) . ?
Zn3 O11 1.904(6) . ?
Zn3 O9 1.922(5) . ?
Zn3 N1 2.124(5) . ?
P1 O9 1.470(5) . ?
P1 O5 1.474(8) . ?
P1 O1 1.483(6) . ?
P1 H1 1.31(2) . ?
P2 O6 1.490(7) . ?
P2 O12 1.516(5) . ?
P2 O2 1.523(7) . ?
P2 H2 1.33(2) . ?
P3 O8' 1.451(15) 3_655 ?
P3 O10 1.467(7) 2_664 ?
P3 O3 1.545(8) . ?
P3 O8 1.563(15) 3_655 ?
P3 H3 1.30(2) . ?
P4 O4 1.495(6) 3_745 ?
P4 O7 1.504(8) . ?
P4 O11 1.511(5) 4_556 ?
P4 H4 1.32(2) . ?
O4 P4 1.495(6) 3_755 ?
O8 O8' 1.129(19) . ?
O8 P3 1.563(15) 3_645 ?
O8' P3 1.451(15) 3_645 ?
O10 P3 1.467(7) 2_665 ?
O11 P4 1.511(5) 4_456 ?
O12 H12 0.8200 . ?
N1 C3 1.477(9) . ?
N1 C5 1.484(8) . ?
N1 C1 1.494(8) . ?
N2 C6 1.453(10) . ?
N2 C2 1.473(10) . ?
N2 C4 1.509(9) . ?
N3 C9 1.435(12) . ?
N3 C7 1.465(13) . ?
N3 C11 1.489(15) . ?
N4 C12 1.446(15) . ?
N4 C8 1.493(11) . ?
N4 C10 1.509(11) . ?
N4 H4C 0.9100 . ?
C1 C2 1.542(11) . ?
C1 H1A 0.9700 . ?
C1 H1B 0.9700 . ?
C2 H2A 0.9700 . ?
C2 H2B 0.9700 . ?
C3 C4 1.525(10) . ?
C3 H3A 0.9700 . ?
C3 H3B 0.9700 . ?
C4 H4A 0.9700 . ?
C4 H4B 0.9700 . ?
C5 C6 1.551(11) . ?
C5 H5A 0.9700 . ?
C5 H5B 0.9700 . ?
C6 H6A 0.9700 . ?
C6 H6B 0.9700 . ?
C7 C8 1.505(13) . ?
C7 H7A 0.9700 . ?
C7 H7B 0.9700 . ?
C8 H8A 0.9700 . ?
C8 H8B 0.9700 . ?
C9 C10 1.523(13) . ?
C9 H9A 0.9700 . ?
C9 H9B 0.9700 . ?
C10 H10A 0.9700 . ?
C10 H10B 0.9700 . ?
C11 C12 1.517(19) . ?
C11 H11A 0.9700 . ?
C11 H11B 0.9700 . ?
C12 H12A 0.9700 . ?
C12 H12B 0.9700 . ?

loop_
_geom_hbond_atom_site_label_D
_geom_hbond_atom_site_label_H
_geom_hbond_atom_site_label_A
_geom_hbond_distance_DH
_geom_hbond_distance_HA
_geom_hbond_distance_DA
_geom_hbond_angle_DHA
_geom_hbond_site_symmetry_A
O12 H12 N2 0.82 1.88 2.602(7) 146.5 2_654
N4 H4C O12 0.91 1.85 2.757(8) 174.5 3_745
